data_4318349
loop_
_publ_author_name
'Sergey V. Krivovichev'
'Peter C. Burns'

_publ_contact_author_address
; Department of Civil Engineering and Geological Sciences
  156 Fitzpatrick Hall
  University of Notre Dame
  Notre Dame, IN 46556
  U.S.A.
;
_publ_contact_author_email pburns@nd.edu
_publ_contact_author_fax (219)6319236
_publ_contact_author_name 'Burns, Peter C.'
_publ_contact_author_phone (219)6317380
_publ_section_title
;
 Synthesis and Structure of Ag6[(UO2)3O(MoO4)5]: A Novel Sheet of
 Triuranyl Clusters and MoO4Tetrahedra
;
_journal_name_full 'Inorganic Chemistry'
_journal_page_first 4108
_journal_page_last 4110
_journal_paper_doi 10.1021/ic025662z
_journal_volume 41
_journal_year 2002
_chemical_formula_moiety Ag6[(UO2)3O(MoO4)5]
_chemical_formula_sum 'Ag1.5 Mo1.25 O6.75 U0.75'
_chemical_formula_weight 568.25
_space_group_IT_number 15
_symmetry_space_group_name_Hall '-C 2yc'
_symmetry_space_group_name_H-M 'C 1 2/c 1'
_atom_sites_solution_hydrogens geom
_atom_sites_solution_primary direct
_atom_sites_solution_secondary difmap
_audit_creation_method SHELXL-97
_cell_angle_alpha 90.00
_cell_angle_beta 100.014(8)
_cell_angle_gamma 90.00
_cell_formula_units_Z 16
_cell_length_a 16.4508(14)
_cell_length_b 11.3236(14)
_cell_length_c 12.7418(13)
_cell_measurement_reflns_used 3435
_cell_measurement_temperature 293(2)
_cell_volume 2337.4(4)
_computing_cell_refinement 'SAINT-NT  (Bruker, 1998)'
_computing_data_collection 'SMART-NT  (Bruker, 1998)'
_computing_data_reduction 'SAINT-NT  (Bruker, 1998)'
_computing_molecular_graphics 'ATOMS  (Dowty, 2000)'
_computing_publication_material 'SHELXTL (Bruker, 1997)'
_computing_structure_refinement 'SHELXTL (Bruker, 1997)'
_computing_structure_solution 'SHELXTL (Bruker, 1997)'
_diffrn_ambient_temperature 293(2)
_diffrn_measured_fraction_theta_full 0.967
_diffrn_measured_fraction_theta_max 0.967
_diffrn_measurement_device_type 'Bruker SMART APEX CCD'
_diffrn_measurement_method omega-scan
_diffrn_radiation_monochromator graphite
_diffrn_radiation_source 'fine-focus sealed tube'
_diffrn_radiation_type MoK\a
_diffrn_radiation_wavelength 0.71073
_diffrn_reflns_av_R_equivalents 0.0842
_diffrn_reflns_av_sigmaI/netI 0.0789
_diffrn_reflns_limit_h_max 24
_diffrn_reflns_limit_h_min -26
_diffrn_reflns_limit_k_max 17
_diffrn_reflns_limit_k_min -13
_diffrn_reflns_limit_l_max 20
_diffrn_reflns_limit_l_min -20
_diffrn_reflns_number 12852
_diffrn_reflns_theta_full 34.48
_diffrn_reflns_theta_max 34.48
_diffrn_reflns_theta_min 2.19
_diffrn_standards_decay_% 'no decay'
_exptl_absorpt_coefficient_mu 28.294
_exptl_absorpt_correction_type psi-scan
_exptl_crystal_colour orange
_exptl_crystal_density_diffrn 6.459
_exptl_crystal_density_method 'not measured'
_exptl_crystal_description tables
_exptl_crystal_F_000 3936
_exptl_crystal_size_max 0.20
_exptl_crystal_size_mid 0.18
_exptl_crystal_size_min 0.05
_refine_diff_density_max 6.617
_refine_diff_density_min -4.277
_refine_diff_density_rms 0.571
_refine_ls_extinction_coef 0.00045(2)
_refine_ls_extinction_expression Fc^*^=kFc[1+0.001xFc^2^\l^3^/sin(2\q)]^-1/4^
_refine_ls_extinction_method SHELXL
_refine_ls_goodness_of_fit_ref 0.984
_refine_ls_hydrogen_treatment mixed
_refine_ls_matrix_type full
_refine_ls_number_parameters 188
_refine_ls_number_reflns 4771
_refine_ls_number_restraints 0
_refine_ls_restrained_S_all 0.984
_refine_ls_R_factor_all 0.0544
_refine_ls_R_factor_gt 0.0453
_refine_ls_shift/su_max 0.001
_refine_ls_shift/su_mean 0.000
_refine_ls_structure_factor_coef Fsqd
_refine_ls_weighting_details 'calc w=1/[\s^2^(Fo^2^)+(0.0415P)^2^+0.0000P] where P=(Fo^2^+2Fc^2^)/3'
_refine_ls_weighting_scheme calc
_refine_ls_wR_factor_gt 0.1019
_refine_ls_wR_factor_ref 0.1052
_reflns_number_gt 3791
_reflns_number_total 4771
_reflns_threshold_expression >2sigma(I)
_cod_data_source_file ic025662z_s1.cif
_cod_data_source_block new
_cod_original_formula_sum 'Ag1.50 Mo1.25 O6.75 U0.75'
_cod_database_code 4318349

loop_
_symmetry_equiv_pos_as_xyz
'x, y, z'
'-x, y, -z+1/2'
'x+1/2, y+1/2, z'
'-x+1/2, y+1/2, -z+1/2'
'-x, -y, -z'
'x, -y, z-1/2'
'-x+1/2, -y+1/2, -z'
'x+1/2, -y+1/2, z-1/2'

loop_
_atom_site_label
_atom_site_type_symbol
_atom_site_fract_x
_atom_site_fract_y
_atom_site_fract_z
_atom_site_U_iso_or_equiv
_atom_site_adp_type
_atom_site_occupancy
_atom_site_symmetry_multiplicity
_atom_site_calc_flag
_atom_site_refinement_flags
_atom_site_disorder_assembly
_atom_site_disorder_group
U1 U 0.5000 0.14060(3) 0.2500 0.00975(9) Uani 1 2 d S . .
U2 U 0.630637(16) -0.12363(2) 0.22055(2) 0.01022(8) Uani 1 1 d . . .
Mo1 Mo 0.5000 -0.37192(8) 0.2500 0.01406(19) Uani 1 2 d S . .
Mo2 Mo 0.35783(4) -0.62443(6) 0.32929(6) 0.01296(14) Uani 1 1 d . . .
Mo3 Mo 0.28088(4) 0.14198(6) 0.10753(6) 0.01116(13) Uani 1 1 d . . .
Ag1 Ag 0.42792(4) -0.61139(7) 0.04238(6) 0.02482(16) Uani 1 1 d . . .
Ag2 Ag 0.27475(5) -0.61241(7) 0.60639(7) 0.03022(18) Uani 1 1 d . . .
Ag3 Ag 0.43394(6) -0.12079(10) 0.03235(8) 0.0506(3) Uani 1 1 d . . .
O1 O 0.5018(4) 0.1460(6) 0.1079(5) 0.0196(13) Uani 1 1 d . . .
O2 O 0.3310(4) 0.2351(5) 0.0317(5) 0.0209(13) Uani 1 1 d . . .
O3 O 0.6447(4) -0.1923(5) 0.3508(5) 0.0160(11) Uani 1 1 d . . .
O4 O 0.5000 -0.0591(7) 0.2500 0.0188(17) Uani 1 2 d S . .
O5 O 0.2679(3) -0.5501(5) 0.2575(5) 0.0162(11) Uani 1 1 d . . .
O6 O 0.3637(3) 0.0654(5) 0.1991(5) 0.0140(11) Uani 1 1 d . . .
O7 O 0.5388(3) -0.2752(5) 0.1569(5) 0.0171(12) Uani 1 1 d . . .
O8 O 0.2186(4) 0.2212(5) 0.1850(5) 0.0170(12) Uani 1 1 d . . .
O9 O 0.6161(4) -0.0512(5) 0.0934(5) 0.0187(12) Uani 1 1 d . . .
O10 O 0.4190(4) -0.4547(5) 0.1819(5) 0.0207(13) Uani 1 1 d . . .
O11 O 0.4086(4) -0.7028(5) 0.2372(5) 0.0182(12) Uani 1 1 d . . .
O12 O 0.2273(4) 0.0339(5) 0.0253(5) 0.0187(12) Uani 1 1 d . . .
O13 O 0.4305(4) -0.5330(5) 0.4040(5) 0.0212(13) Uani 1 1 d . . .
O14 O 0.3278(4) -0.7288(6) 0.4143(5) 0.0264(15) Uani 1 1 d . . .

loop_
_atom_site_aniso_label
_atom_site_aniso_U_11
_atom_site_aniso_U_22
_atom_site_aniso_U_33
_atom_site_aniso_U_23
_atom_site_aniso_U_13
_atom_site_aniso_U_12
U1 0.00800(16) 0.00983(18) 0.01122(19) 0.000 0.00110(13) 0.000
U2 0.00930(12) 0.01055(14) 0.01058(14) -0.00071(9) 0.00107(10) 0.00064(9)
Mo1 0.0112(4) 0.0116(4) 0.0181(5) 0.000 -0.0009(4) 0.000
Mo2 0.0099(3) 0.0149(3) 0.0134(3) -0.0011(2) 0.0000(2) 0.0019(2)
Mo3 0.0096(3) 0.0131(3) 0.0102(3) -0.0021(2) 0.0000(2) 0.0017(2)
Ag1 0.0217(3) 0.0246(4) 0.0258(4) 0.0063(3) -0.0025(3) -0.0077(3)
Ag2 0.0278(4) 0.0236(4) 0.0370(5) 0.0116(3) -0.0006(3) -0.0021(3)
Ag3 0.0488(6) 0.0841(8) 0.0243(5) 0.0114(5) 0.0210(5) -0.0005(5)
O1 0.015(3) 0.035(4) 0.007(3) -0.003(2) -0.001(2) 0.001(2)
O2 0.022(3) 0.022(3) 0.019(3) 0.004(2) 0.004(3) -0.005(2)
O3 0.021(3) 0.017(3) 0.011(3) 0.005(2) 0.003(2) 0.004(2)
O4 0.013(4) 0.018(4) 0.026(5) 0.000 0.004(3) 0.000
O5 0.009(2) 0.019(3) 0.020(3) -0.002(2) 0.001(2) -0.002(2)
O6 0.011(2) 0.013(3) 0.017(3) 0.003(2) 0.001(2) 0.0008(19)
O7 0.014(3) 0.020(3) 0.016(3) -0.002(2) -0.001(2) -0.005(2)
O8 0.016(3) 0.019(3) 0.016(3) 0.003(2) 0.004(2) 0.008(2)
O9 0.022(3) 0.018(3) 0.015(3) 0.006(2) 0.003(2) 0.001(2)
O10 0.016(3) 0.020(3) 0.024(4) -0.001(2) 0.000(3) -0.002(2)
O11 0.019(3) 0.018(3) 0.017(3) -0.002(2) 0.002(2) 0.009(2)
O12 0.018(3) 0.019(3) 0.018(3) -0.005(2) 0.001(2) 0.001(2)
O13 0.018(3) 0.022(3) 0.023(3) -0.010(3) 0.001(3) -0.001(2)
O14 0.023(3) 0.040(4) 0.016(3) 0.006(3) 0.002(3) 0.002(3)

loop_
_atom_type_symbol
_atom_type_description
_atom_type_scat_dispersion_real
_atom_type_scat_dispersion_imag
_atom_type_scat_source
O O 0.0106 0.0060 'International Tables Vol C Tables 4.2.6.8 and 6.1.1.4'
Mo Mo -1.6832 0.6857 'International Tables Vol C Tables 4.2.6.8 and 6.1.1.4'
Ag Ag -0.8971 1.1015 'International Tables Vol C Tables 4.2.6.8 and 6.1.1.4'
U U -9.6767 9.6646 'International Tables Vol C Tables 4.2.6.8 and 6.1.1.4'

loop_
_geom_angle_atom_site_label_1
_geom_angle_atom_site_label_2
_geom_angle_atom_site_label_3
_geom_angle
_geom_angle_site_symmetry_1
_geom_angle_site_symmetry_3
_geom_angle_publ_flag
O1 U1 O1 176.1(4) 2_655 . ?
O1 U1 O4 91.9(2) 2_655 . ?
O1 U1 O4 91.9(2) . . ?
O1 U1 O11 85.5(2) 2_655 1_565 ?
O1 U1 O11 91.5(2) . 1_565 ?
O4 U1 O11 140.07(15) . 1_565 ?
O1 U1 O11 91.5(2) 2_655 2_665 ?
O1 U1 O11 85.5(2) . 2_665 ?
O4 U1 O11 140.07(15) . 2_665 ?
O11 U1 O11 79.9(3) 1_565 2_665 ?
O1 U1 O6 96.1(2) 2_655 . ?
O1 U1 O6 85.3(2) . . ?
O4 U1 O6 69.05(13) . . ?
O11 U1 O6 71.6(2) 1_565 . ?
O11 U1 O6 149.7(2) 2_665 . ?
O1 U1 O6 85.3(2) 2_655 2_655 ?
O1 U1 O6 96.1(2) . 2_655 ?
O4 U1 O6 69.05(13) . 2_655 ?
O11 U1 O6 149.7(2) 1_565 2_655 ?
O11 U1 O6 71.6(2) 2_665 2_655 ?
O6 U1 O6 138.1(3) . 2_655 ?
O1 U1 U2 79.5(2) 2_655 2_655 ?
O1 U1 U2 103.7(2) . 2_655 ?
O4 U1 U2 36.881(7) . 2_655 ?
O11 U1 U2 104.03(15) 1_565 2_655 ?
O11 U1 U2 169.81(15) 2_665 2_655 ?
O6 U1 U2 37.91(13) . 2_655 ?
O6 U1 U2 102.54(13) 2_655 2_655 ?
O1 U1 U2 103.7(2) 2_655 . ?
O1 U1 U2 79.5(2) . . ?
O4 U1 U2 36.881(7) . . ?
O11 U1 U2 169.81(15) 1_565 . ?
O11 U1 U2 104.03(15) 2_665 . ?
O6 U1 U2 102.54(13) . . ?
O6 U1 U2 37.91(13) 2_655 . ?
U2 U1 U2 73.761(14) 2_655 . ?
O1 U1 Ag1 49.8(2) 2_655 2_665 ?
O1 U1 Ag1 126.6(2) . 2_665 ?
O4 U1 Ag1 136.080(13) . 2_665 ?
O11 U1 Ag1 67.22(16) 1_565 2_665 ?
O11 U1 Ag1 44.15(15) 2_665 2_665 ?
O6 U1 Ag1 127.10(13) . 2_665 ?
O6 U1 Ag1 84.93(13) 2_655 2_665 ?
U2 U1 Ag1 128.342(14) 2_655 2_665 ?
U2 U1 Ag1 122.140(13) . 2_665 ?
O1 U1 Ag1 126.6(2) 2_655 1_565 ?
O1 U1 Ag1 49.8(2) . 1_565 ?
O4 U1 Ag1 136.080(13) . 1_565 ?
O11 U1 Ag1 44.15(15) 1_565 1_565 ?
O11 U1 Ag1 67.22(16) 2_665 1_565 ?
O6 U1 Ag1 84.94(13) . 1_565 ?
O6 U1 Ag1 127.10(13) 2_655 1_565 ?
U2 U1 Ag1 122.140(13) 2_655 1_565 ?
U2 U1 Ag1 128.342(14) . 1_565 ?
Ag1 U1 Ag1 87.84(3) 2_665 1_565 ?
O1 U1 Ag3 15.75(19) 2_655 6_556 ?
O1 U1 Ag3 165.08(19) . 6_556 ?
O4 U1 Ag3 86.737(18) . 6_556 ?
O11 U1 Ag3 80.14(15) 1_565 6_556 ?
O11 U1 Ag3 104.98(15) 2_665 6_556 ?
O6 U1 Ag3 80.34(14) . 6_556 ?
O6 U1 Ag3 97.30(14) 2_655 6_556 ?
U2 U1 Ag3 66.952(18) 2_655 6_556 ?
U2 U1 Ag3 107.485(19) . 6_556 ?
Ag1 U1 Ag3 61.39(2) 2_665 6_556 ?
Ag1 U1 Ag3 124.11(2) 1_565 6_556 ?
O9 U2 O3 178.2(3) . . ?
O9 U2 O7 92.6(3) . . ?
O3 U2 O7 88.6(2) . . ?
O9 U2 O4 91.1(2) . . ?
O3 U2 O4 87.83(19) . . ?
O7 U2 O4 74.4(2) . . ?
O9 U2 O6 88.1(2) . 2_655 ?
O3 U2 O6 90.2(2) . 2_655 ?
O7 U2 O6 142.08(19) . 2_655 ?
O4 U2 O6 67.7(2) . 2_655 ?
O9 U2 O8 99.0(2) . 3_545 ?
O3 U2 O8 82.6(2) . 3_545 ?
O7 U2 O8 76.6(2) . 3_545 ?
O4 U2 O8 149.7(2) . 3_545 ?
O6 U2 O8 140.7(2) 2_655 3_545 ?
O9 U2 O5 89.5(2) . 3 ?
O3 U2 O5 90.2(2) . 3 ?
O7 U2 O5 149.4(2) . 3 ?
O4 U2 O5 136.1(2) . 3 ?
O6 U2 O5 68.47(18) 2_655 3 ?
O8 U2 O5 72.9(2) 3_545 3 ?
O9 U2 Ag3 142.72(19) . 2_655 ?
O3 U2 Ag3 35.75(17) . 2_655 ?
O7 U2 Ag3 92.31(14) . 2_655 ?
O4 U2 Ag3 54.98(5) . 2_655 ?
O6 U2 Ag3 66.26(14) 2_655 2_655 ?
O8 U2 Ag3 118.09(14) 3_545 2_655 ?
O5 U2 Ag3 104.23(15) 3 2_655 ?
O9 U2 Mo1 117.6(2) . . ?
O3 U2 Mo1 63.40(19) . . ?
O7 U2 Mo1 25.90(15) . . ?
O4 U2 Mo1 69.42(19) . . ?
O6 U2 Mo1 129.85(13) 2_655 . ?
O8 U2 Mo1 80.58(14) 3_545 . ?
O5 U2 Mo1 144.84(14) 3 . ?
Ag3 U2 Mo1 68.44(2) 2_655 . ?
O9 U2 Ag3 56.16(19) . . ?
O3 U2 Ag3 124.00(19) . . ?
O7 U2 Ag3 48.52(15) . . ?
O4 U2 Ag3 51.60(5) . . ?
O6 U2 Ag3 103.78(14) 2_655 . ?
O8 U2 Ag3 112.28(16) 3_545 . ?
O5 U2 Ag3 145.53(15) 3 . ?
Ag3 U2 Ag3 102.51(2) 2_655 . ?
Mo1 U2 Ag3 66.485(18) . . ?
O9 U2 U1 74.70(19) . . ?
O3 U2 U1 103.63(17) . . ?
O7 U2 U1 105.93(14) . . ?
O4 U2 U1 35.09(19) . . ?
O6 U2 U1 38.15(13) 2_655 . ?
O8 U2 U1 173.17(14) 3_545 . ?
O5 U2 U1 104.06(14) 3 . ?
Ag3 U2 U1 68.42(2) 2_655 . ?
Mo1 U2 U1 104.513(15) . . ?
Ag3 U2 U1 66.590(19) . . ?
O9 U2 Ag2 147.50(19) . 5_646 ?
O3 U2 Ag2 34.19(17) . 5_646 ?
O7 U2 Ag2 78.61(15) . 5_646 ?
O4 U2 Ag2 115.77(14) . 5_646 ?
O6 U2 Ag2 118.00(14) 2_655 5_646 ?
O8 U2 Ag2 48.62(14) 3_545 5_646 ?
O5 U2 Ag2 83.31(15) 3 5_646 ?
Ag3 U2 Ag2 69.47(2) 2_655 5_646 ?
Mo1 U2 Ag2 61.715(16) . 5_646 ?
Ag3 U2 Ag2 126.76(2) . 5_646 ?
U1 U2 Ag2 137.783(17) . 5_646 ?
O10 Mo1 O10 114.5(4) . 2_655 ?
O10 Mo1 O7 109.1(3) . 2_655 ?
O10 Mo1 O7 109.1(3) 2_655 2_655 ?
O10 Mo1 O7 109.1(3) . . ?
O10 Mo1 O7 109.1(3) 2_655 . ?
O7 Mo1 O7 105.6(4) 2_655 . ?
O10 Mo1 U2 142.3(2) . . ?
O10 Mo1 U2 93.1(2) 2_655 . ?
O7 Mo1 U2 83.16(18) 2_655 . ?
O7 Mo1 U2 34.30(19) . . ?
O10 Mo1 U2 93.1(2) . 2_655 ?
O10 Mo1 U2 142.3(2) 2_655 2_655 ?
O7 Mo1 U2 34.30(19) 2_655 2_655 ?
O7 Mo1 U2 83.16(18) . 2_655 ?
U2 Mo1 U2 77.21(2) . 2_655 ?
O10 Mo1 Ag1 32.1(2) . . ?
O10 Mo1 Ag1 94.7(2) 2_655 . ?
O7 Mo1 Ag1 141.15(19) 2_655 . ?
O7 Mo1 Ag1 94.45(19) . . ?
U2 Mo1 Ag1 126.875(13) . . ?
U2 Mo1 Ag1 120.434(14) 2_655 . ?
O10 Mo1 Ag1 94.7(2) . 2_655 ?
O10 Mo1 Ag1 32.1(2) 2_655 2_655 ?
O7 Mo1 Ag1 94.45(19) 2_655 2_655 ?
O7 Mo1 Ag1 141.15(19) . 2_655 ?
U2 Mo1 Ag1 120.434(14) . 2_655 ?
U2 Mo1 Ag1 126.875(13) 2_655 2_655 ?
Ag1 Mo1 Ag1 89.84(3) . 2_655 ?
O10 Mo1 Ag2 31.0(2) . 6_545 ?
O10 Mo1 Ag2 143.8(2) 2_655 6_545 ?
O7 Mo1 Ag2 85.36(19) 2_655 6_545 ?
O7 Mo1 Ag2 97.86(19) . 6_545 ?
U2 Mo1 Ag2 122.05(2) . 6_545 ?
U2 Mo1 Ag2 62.711(14) 2_655 6_545 ?
Ag1 Mo1 Ag2 58.736(17) . 6_545 ?
Ag1 Mo1 Ag2 116.97(2) 2_655 6_545 ?
O10 Mo1 Ag2 143.8(2) . 5_646 ?
O10 Mo1 Ag2 31.0(2) 2_655 5_646 ?
O7 Mo1 Ag2 97.86(19) 2_655 5_646 ?
O7 Mo1 Ag2 85.36(19) . 5_646 ?
U2 Mo1 Ag2 62.711(14) . 5_646 ?
U2 Mo1 Ag2 122.05(2) 2_655 5_646 ?
Ag1 Mo1 Ag2 116.97(2) . 5_646 ?
Ag1 Mo1 Ag2 58.736(17) 2_655 5_646 ?
Ag2 Mo1 Ag2 174.70(4) 6_545 5_646 ?
O14 Mo2 O13 107.9(3) . . ?
O14 Mo2 O11 106.7(3) . . ?
O13 Mo2 O11 107.5(3) . . ?
O14 Mo2 O5 109.7(3) . . ?
O13 Mo2 O5 115.2(3) . . ?
O11 Mo2 O5 109.5(3) . . ?
O14 Mo2 Ag1 96.1(2) . 2_655 ?
O13 Mo2 Ag1 37.3(2) . 2_655 ?
O11 Mo2 Ag1 77.8(2) . 2_655 ?
O5 Mo2 Ag1 148.96(18) . 2_655 ?
O14 Mo2 Ag1 96.6(2) . 6_546 ?
O13 Mo2 Ag1 26.33(19) . 6_546 ?
O11 Mo2 Ag1 133.8(2) . 6_546 ?
O5 Mo2 Ag1 98.80(19) . 6_546 ?
Ag1 Mo2 Ag1 60.22(2) 2_655 6_546 ?
O2 Mo3 O12 109.4(3) . . ?
O2 Mo3 O8 112.2(3) . . ?
O12 Mo3 O8 114.0(3) . . ?
O2 Mo3 O6 105.5(3) . . ?
O12 Mo3 O6 106.8(3) . . ?
O8 Mo3 O6 108.5(3) . . ?
O2 Mo3 Ag1 105.2(2) . 7_545 ?
O12 Mo3 Ag1 44.62(19) . 7_545 ?
O8 Mo3 Ag1 76.0(2) . 7_545 ?
O6 Mo3 Ag1 144.12(17) . 7_545 ?
O2 Ag1 O13 123.9(2) 1_545 6_545 ?
O2 Ag1 O13 151.5(2) 1_545 2_655 ?
O13 Ag1 O13 79.8(2) 6_545 2_655 ?
O2 Ag1 O10 116.0(2) 1_545 . ?
O13 Ag1 O10 92.8(2) 6_545 . ?
O13 Ag1 O10 73.9(2) 2_655 . ?
O2 Ag1 O12 68.1(2) 1_545 7_545 ?
O13 Ag1 O12 71.43(19) 6_545 7_545 ?
O13 Ag1 O12 139.91(19) 2_655 7_545 ?
O10 Ag1 O12 80.16(19) . 7_545 ?
O2 Ag1 O11 65.8(2) 1_545 . ?
O13 Ag1 O11 158.78(19) 6_545 . ?
O13 Ag1 O11 97.85(19) 2_655 . ?
O10 Ag1 O11 66.52(18) . . ?
O12 Ag1 O11 99.14(18) 7_545 . ?
O2 Ag1 O7 81.65(18) 1_545 5_645 ?
O13 Ag1 O7 68.89(19) 6_545 5_645 ?
O13 Ag1 O7 94.96(19) 2_655 5_645 ?
O10 Ag1 O7 160.27(18) . 5_645 ?
O12 Ag1 O7 99.89(17) 7_545 5_645 ?
O11 Ag1 O7 132.23(17) . 5_645 ?
O2 Ag1 O1 65.45(19) 1_545 1_545 ?
O13 Ag1 O1 138.73(18) 6_545 1_545 ?
O13 Ag1 O1 86.37(18) 2_655 1_545 ?
O10 Ag1 O1 120.40(19) . 1_545 ?
O12 Ag1 O1 133.51(17) 7_545 1_545 ?
O11 Ag1 O1 61.34(16) . 1_545 ?
O7 Ag1 O1 73.88(16) 5_645 1_545 ?
O2 Ag1 Mo2 126.45(16) 1_545 2_655 ?
O13 Ag1 Mo2 102.61(14) 6_545 2_655 ?
O13 Ag1 Mo2 25.14(14) 2_655 2_655 ?
O10 Ag1 Mo2 83.25(14) . 2_655 ?
O12 Ag1 Mo2 162.00(13) 7_545 2_655 ?
O11 Ag1 Mo2 80.44(13) . 2_655 ?
O7 Ag1 Mo2 93.37(11) 5_645 2_655 ?
O1 Ag1 Mo2 62.04(12) 1_545 2_655 ?
O2 Ag1 Mo3 47.95(16) 1_545 7_545 ?
O13 Ag1 Mo3 79.41(15) 6_545 7_545 ?
O13 Ag1 Mo3 159.16(14) 2_655 7_545 ?
O10 Ag1 Mo3 105.65(14) . 7_545 ?
O12 Ag1 Mo3 27.06(12) 7_545 7_545 ?
O11 Ag1 Mo3 100.96(13) . 7_545 ?
O7 Ag1 Mo3 78.95(11) 5_645 7_545 ?
O1 Ag1 Mo3 110.54(12) 1_545 7_545 ?
Mo2 Ag1 Mo3 170.85(3) 2_655 7_545 ?
O2 Ag1 Ag1 159.96(16) 1_545 5_645 ?
O13 Ag1 Ag1 40.54(15) 6_545 5_645 ?
O13 Ag1 Ag1 39.27(14) 2_655 5_645 ?
O10 Ag1 Ag1 81.24(14) . 5_645 ?
O12 Ag1 Ag1 107.48(13) 7_545 5_645 ?
O11 Ag1 Ag1 133.61(14) . 5_645 ?
O7 Ag1 Ag1 79.95(11) 5_645 5_645 ?
O1 Ag1 Ag1 116.21(11) 1_545 5_645 ?
Mo2 Ag1 Ag1 62.78(2) 2_655 5_645 ?
Mo3 Ag1 Ag1 119.92(3) 7_545 5_645 ?
O2 Ag1 Ag2 92.15(15) 1_545 6_545 ?
O13 Ag1 Ag2 78.42(15) 6_545 6_545 ?
O13 Ag1 Ag2 109.40(15) 2_655 6_545 ?
O10 Ag1 Ag2 41.70(14) . 6_545 ?
O12 Ag1 Ag2 38.48(12) 7_545 6_545 ?
O11 Ag1 Ag2 82.59(11) . 6_545 ?
O7 Ag1 Ag2 134.77(12) 5_645 6_545 ?
O1 Ag1 Ag2 142.63(11) 1_545 6_545 ?
Mo2 Ag1 Ag2 124.44(3) 2_655 6_545 ?
Mo3 Ag1 Ag2 64.65(2) 7_545 6_545 ?
Ag1 Ag1 Ag2 95.18(3) 5_645 6_545 ?
O12 Ag2 O14 121.0(2) 4_545 7_536 ?
O12 Ag2 O10 87.5(2) 4_545 6_546 ?
O14 Ag2 O10 148.1(2) 7_536 6_546 ?
O12 Ag2 O3 134.05(19) 4_545 5_646 ?
O14 Ag2 O3 73.3(2) 7_536 5_646 ?
O10 Ag2 O3 76.32(19) 6_546 5_646 ?
O12 Ag2 O5 91.8(2) 4_545 6_546 ?
O14 Ag2 O5 117.87(19) 7_536 6_546 ?
O10 Ag2 O5 70.90(18) 6_546 6_546 ?
O3 Ag2 O5 121.30(19) 5_646 6_546 ?
O12 Ag2 O8 160.26(19) 4_545 7_546 ?
O14 Ag2 O8 72.8(2) 7_536 7_546 ?
O10 Ag2 O8 84.03(19) 6_546 7_546 ?
O3 Ag2 O8 60.65(16) 5_646 7_546 ?
O5 Ag2 O8 68.57(17) 6_546 7_546 ?
O12 Ag2 O14 72.6(2) 4_545 . ?
O14 Ag2 O14 83.3(2) 7_536 . ?
O10 Ag2 O14 93.15(19) 6_546 . ?
O3 Ag2 O14 65.83(18) 5_646 . ?
O5 Ag2 O14 158.50(18) 6_546 . ?
O8 Ag2 O14 125.51(17) 7_546 . ?
O12 Ag2 Ag3 76.86(15) 4_545 4_545 ?
O14 Ag2 Ag3 48.96(16) 7_536 4_545 ?
O10 Ag2 Ag3 162.94(15) 6_546 4_545 ?
O3 Ag2 Ag3 119.58(14) 5_646 4_545 ?
O5 Ag2 Ag3 102.51(12) 6_546 4_545 ?
O8 Ag2 Ag3 108.65(12) 7_546 4_545 ?
O14 Ag2 Ag3 88.62(13) . 4_545 ?
O12 Ag2 Ag1 45.47(15) 4_545 6_546 ?
O14 Ag2 Ag1 161.16(16) 7_536 6_546 ?
O10 Ag2 Ag1 42.03(14) 6_546 6_546 ?
O3 Ag2 Ag1 106.48(13) 5_646 6_546 ?
O5 Ag2 Ag1 78.84(12) 6_546 6_546 ?
O8 Ag2 Ag1 124.21(13) 7_546 6_546 ?
O14 Ag2 Ag1 79.66(13) . 6_546 ?
Ag3 Ag2 Ag1 122.14(3) 4_545 6_546 ?
O12 Ag2 Mo1 105.40(15) 4_545 5_646 ?
O14 Ag2 Mo1 127.38(16) 7_536 5_646 ?
O10 Ag2 Mo1 20.76(14) 6_546 5_646 ?
O3 Ag2 Mo1 56.20(14) 5_646 5_646 ?
O5 Ag2 Mo1 81.20(12) 6_546 5_646 ?
O8 Ag2 Mo1 70.49(12) 7_546 5_646 ?
O14 Ag2 Mo1 88.58(13) . 5_646 ?
Ag3 Ag2 Mo1 175.69(3) 4_545 5_646 ?
Ag1 Ag2 Mo1 60.48(2) 6_546 5_646 ?
O12 Ag2 U2 154.53(14) 4_545 5_646 ?
O14 Ag2 U2 72.31(16) 7_536 5_646 ?
O10 Ag2 U2 75.94(14) 6_546 5_646 ?
O3 Ag2 U2 23.16(12) 5_646 5_646 ?
O5 Ag2 U2 100.59(13) 6_546 5_646 ?
O8 Ag2 U2 37.59(11) 7_546 5_646 ?
O14 Ag2 U2 88.88(13) . 5_646 ?
Ag3 Ag2 U2 121.08(3) 4_545 5_646 ?
Ag1 Ag2 U2 115.15(2) 6_546 5_646 ?
Mo1 Ag2 U2 55.575(18) 5_646 5_646 ?
O12 Ag2 U2 81.57(14) 4_545 8_446 ?
O14 Ag2 U2 95.09(16) 7_536 8_446 ?
O10 Ag2 U2 103.74(14) 6_546 8_446 ?
O3 Ag2 U2 143.78(12) 5_646 8_446 ?
O5 Ag2 U2 34.95(12) 6_546 8_446 ?
O8 Ag2 U2 83.20(11) 7_546 8_446 ?
O14 Ag2 U2 148.44(13) . 8_446 ?
Ag3 Ag2 U2 67.67(2) 4_545 8_446 ?
Ag1 Ag2 U2 95.18(2) 6_546 8_446 ?
Mo1 Ag2 U2 116.12(3) 5_646 8_446 ?
U2 Ag2 U2 120.79(2) 5_646 8_446 ?
O1 Ag3 O3 150.6(2) 5_655 2_655 ?
O1 Ag3 O9 75.2(2) 5_655 5_655 ?
O3 Ag3 O9 121.3(2) 2_655 5_655 ?
O1 Ag3 O14 79.9(2) 5_655 6_545 ?
O3 Ag3 O14 75.8(2) 2_655 6_545 ?
O9 Ag3 O14 91.4(2) 5_655 6_545 ?
O1 Ag3 O7 92.5(2) 5_655 . ?
O3 Ag3 O7 76.63(19) 2_655 . ?
O9 Ag3 O7 160.35(18) 5_655 . ?
O14 Ag3 O7 101.5(2) 6_545 . ?
O1 Ag3 O4 130.15(16) 5_655 . ?
O3 Ag3 O4 67.69(17) 2_655 . ?
O9 Ag3 O4 116.3(2) 5_655 . ?
O14 Ag3 O4 141.94(19) 6_545 . ?
O7 Ag3 O4 60.43(19) . . ?
O1 Ag3 O9 70.13(19) 5_655 . ?
O3 Ag3 O9 124.42(19) 2_655 . ?
O9 Ag3 O9 99.01(17) 5_655 . ?
O14 Ag3 O9 144.30(18) 6_545 . ?
O7 Ag3 O9 61.99(16) . . ?
O4 Ag3 O9 60.34(12) . . ?
O1 Ag3 U2 166.97(17) 5_655 2_655 ?
O3 Ag3 U2 27.60(14) 2_655 2_655 ?
O9 Ag3 U2 117.08(13) 5_655 2_655 ?
O14 Ag3 U2 103.16(14) 6_545 2_655 ?
O7 Ag3 U2 74.54(12) . 2_655 ?
O4 Ag3 U2 42.11(5) . 2_655 ?
O9 Ag3 U2 102.15(11) . 2_655 ?
O1 Ag3 Ag2 98.88(16) 5_655 4 ?
O3 Ag3 Ag2 74.21(16) 2_655 4 ?
O9 Ag3 Ag2 59.69(14) 5_655 4 ?
O14 Ag3 Ag2 43.13(15) 6_545 4 ?
O7 Ag3 Ag2 138.74(12) . 4 ?
O4 Ag3 Ag2 129.60(5) . 4 ?
O9 Ag3 Ag2 158.44(11) . 4 ?
U2 Ag3 Ag2 91.69(3) 2_655 4 ?
O1 Ag3 Ag3 62.48(17) 5_655 5_655 ?
O3 Ag3 Ag3 146.53(15) 2_655 5_655 ?
O9 Ag3 Ag3 55.44(14) 5_655 5_655 ?
O14 Ag3 Ag3 133.98(15) 6_545 5_655 ?
O7 Ag3 Ag3 105.41(12) . 5_655 ?
O4 Ag3 Ag3 84.07(13) . 5_655 ?
O9 Ag3 Ag3 43.57(11) . 5_655 ?
U2 Ag3 Ag3 119.56(5) 2_655 5_655 ?
Ag2 Ag3 Ag3 115.04(5) 4 5_655 ?
O1 Ag3 U2 92.00(16) 5_655 . ?
O3 Ag3 U2 96.07(16) 2_655 . ?
O9 Ag3 U2 124.35(14) 5_655 . ?
O14 Ag3 U2 140.15(16) 6_545 . ?
O7 Ag3 U2 39.41(12) . . ?
O4 Ag3 U2 39.92(5) . . ?
O9 Ag3 U2 29.09(11) . . ?
U2 Ag3 U2 77.48(2) 2_655 . ?
Ag2 Ag3 U2 169.11(3) 4 . ?
Ag3 Ag3 U2 70.44(3) 5_655 . ?
O1 Ag3 U1 12.69(16) 5_655 5_655 ?
O3 Ag3 U1 148.45(15) 2_655 5_655 ?
O9 Ag3 U1 65.31(13) 5_655 5_655 ?
O14 Ag3 U1 73.14(14) 6_545 5_655 ?
O7 Ag3 U1 104.17(12) . 5_655 ?
O4 Ag3 U1 140.73(5) . 5_655 ?
O9 Ag3 U1 80.44(11) . 5_655 ?
U2 Ag3 U1 175.87(4) 2_655 5_655 ?
Ag2 Ag3 U1 86.77(3) 4 5_655 ?
Ag3 Ag3 U1 64.53(3) 5_655 5_655 ?
U2 Ag3 U1 104.11(2) . 5_655 ?
U1 O1 Ag3 151.6(3) . 5_655 ?
U1 O1 Ag1 103.2(2) . 1_565 ?
Ag3 O1 Ag1 96.7(2) 5_655 1_565 ?
Mo3 O2 Ag1 143.4(4) . 1_565 ?
U2 O3 Ag3 116.6(3) . 2_655 ?
U2 O3 Ag2 122.7(3) . 5_646 ?
Ag3 O3 Ag2 119.5(2) 2_655 5_646 ?
U1 O4 U2 108.03(19) . 2_655 ?
U1 O4 U2 108.03(19) . . ?
U2 O4 U2 143.9(4) 2_655 . ?
U1 O4 Ag3 104.02(16) . . ?
U2 O4 Ag3 82.91(9) 2_655 . ?
U2 O4 Ag3 88.48(10) . . ?
U1 O4 Ag3 104.02(16) . 2_655 ?
U2 O4 Ag3 88.48(10) 2_655 2_655 ?
U2 O4 Ag3 82.91(9) . 2_655 ?
Ag3 O4 Ag3 152.0(3) . 2_655 ?
Mo2 O5 U2 127.1(3) . 3_445 ?
Mo2 O5 Ag2 123.4(2) . 6_545 ?
U2 O5 Ag2 104.8(2) 3_445 6_545 ?
Mo3 O6 U2 131.8(3) . 2_655 ?
Mo3 O6 U1 124.1(3) . . ?
U2 O6 U1 103.9(2) 2_655 . ?
Mo1 O7 U2 119.8(3) . . ?
Mo1 O7 Ag3 120.3(3) . . ?
U2 O7 Ag3 92.07(19) . . ?
Mo1 O7 Ag1 115.8(3) . 5_645 ?
U2 O7 Ag1 114.2(2) . 5_645 ?
Ag3 O7 Ag1 88.41(17) . 5_645 ?
Mo3 O8 U2 155.2(3) . 3_455 ?
Mo3 O8 Ag2 111.0(2) . 7_546 ?
U2 O8 Ag2 93.78(18) 3_455 7_546 ?
U2 O9 Ag3 152.8(3) . 5_655 ?
U2 O9 Ag3 94.8(2) . . ?
Ag3 O9 Ag3 80.99(17) 5_655 . ?
Mo1 O10 Ag2 128.3(3) . 6_545 ?
Mo1 O10 Ag1 126.6(3) . . ?
Ag2 O10 Ag1 96.3(2) 6_545 . ?
Mo2 O11 U1 134.9(3) . 1_545 ?
Mo2 O11 Ag1 123.0(3) . . ?
U1 O11 Ag1 100.12(19) 1_545 . ?
Mo3 O12 Ag2 149.8(3) . 4 ?
Mo3 O12 Ag1 108.3(3) . 7_545 ?
Ag2 O12 Ag1 96.0(2) 4 7_545 ?
Mo2 O13 Ag1 135.0(3) . 6_546 ?
Mo2 O13 Ag1 117.6(3) . 2_655 ?
Ag1 O13 Ag1 100.2(2) 6_546 2_655 ?
Mo2 O14 Ag2 134.4(4) . 7_536 ?
Mo2 O14 Ag3 123.5(3) . 6_546 ?
Ag2 O14 Ag3 87.9(2) 7_536 6_546 ?
Mo2 O14 Ag2 111.1(3) . . ?
Ag2 O14 Ag2 96.7(2) 7_536 . ?
Ag3 O14 Ag2 94.2(2) 6_546 . ?

loop_
_geom_bond_atom_site_label_1
_geom_bond_atom_site_label_2
_geom_bond_distance
_geom_bond_site_symmetry_2
_geom_bond_publ_flag
U1 O1 1.818(6) 2_655 ?
U1 O1 1.818(6) . ?
U1 O4 2.262(8) . ?
U1 O11 2.313(5) 1_565 ?
U1 O11 2.313(5) 2_665 ?
U1 O6 2.381(5) . ?
U1 O6 2.381(5) 2_655 ?
U1 U2 3.7406(5) 2_655 ?
U1 U2 3.7406(5) . ?
U1 Ag1 3.8988(8) 2_665 ?
U1 Ag1 3.8988(8) 1_565 ?
U1 Ag3 3.9414(10) 6_556 ?
U2 O9 1.794(6) . ?
U2 O3 1.811(6) . ?
U2 O7 2.336(6) . ?
U2 O4 2.361(3) . ?
U2 O6 2.368(5) 2_655 ?
U2 O8 2.370(5) 3_545 ?
U2 O5 2.376(5) 3 ?
U2 Ag3 3.4936(10) 2_655 ?
U2 Mo1 3.5978(8) . ?
U2 Ag3 3.6775(12) . ?
U2 Ag2 3.8763(9) 5_646 ?
Mo1 O10 1.734(6) . ?
Mo1 O10 1.734(6) 2_655 ?
Mo1 O7 1.811(6) 2_655 ?
Mo1 O7 1.811(6) . ?
Mo1 U2 3.5978(8) 2_655 ?
Mo1 Ag1 3.8297(11) . ?
Mo1 Ag1 3.8297(11) 2_655 ?
Mo1 Ag2 3.8409(9) 6_545 ?
Mo1 Ag2 3.8409(9) 5_646 ?
Mo2 O14 1.732(6) . ?
Mo2 O13 1.736(6) . ?
Mo2 O11 1.789(5) . ?
Mo2 O5 1.806(6) . ?
Mo2 Ag1 3.6212(10) 2_655 ?
Mo2 Ag1 3.8397(11) 6_546 ?
Mo3 O2 1.733(6) . ?
Mo3 O12 1.747(6) . ?
Mo3 O8 1.783(5) . ?
Mo3 O6 1.848(6) . ?
Mo3 Ag1 3.6449(10) 7_545 ?
Ag1 O2 2.346(6) 1_545 ?
Ag1 O13 2.410(6) 6_545 ?
Ag1 O13 2.475(6) 2_655 ?
Ag1 O10 2.534(6) . ?
Ag1 O12 2.697(6) 7_545 ?
Ag1 O11 2.759(6) . ?
Ag1 O7 2.979(6) 5_645 ?
Ag1 O1 3.060(6) 1_545 ?
Ag1 Mo2 3.6212(10) 2_655 ?
Ag1 Mo3 3.6449(10) 7_545 ?
Ag1 Ag1 3.7475(13) 5_645 ?
Ag1 Ag2 3.7618(11) 6_545 ?
Ag2 O12 2.354(6) 4_545 ?
Ag2 O14 2.448(7) 7_536 ?
Ag2 O10 2.517(6) 6_546 ?
Ag2 O3 2.587(6) 5_646 ?
Ag2 O5 2.680(6) 6_546 ?
Ag2 O8 2.915(6) 7_546 ?
Ag2 O14 3.039(7) . ?
Ag2 Ag3 3.5791(14) 4_545 ?
Ag2 Ag1 3.7618(11) 6_546 ?
Ag2 Mo1 3.8409(9) 5_646 ?
Ag2 U2 3.8763(9) 5_646 ?
Ag2 U2 4.0100(9) 8_446 ?
Ag3 O1 2.247(6) 5_655 ?
Ag3 O3 2.284(5) 2_655 ?
Ag3 O9 2.565(6) 5_655 ?
Ag3 O14 2.701(7) 6_545 ?
Ag3 O7 2.757(6) . ?
Ag3 O4 2.883(2) . ?
Ag3 O9 3.065(6) . ?
Ag3 U2 3.4936(10) 2_655 ?
Ag3 Ag2 3.5791(14) 4 ?
Ag3 Ag3 3.676(2) 5_655 ?
Ag3 U1 3.9414(10) 5_655 ?
O1 Ag3 2.247(6) 5_655 ?
O1 Ag1 3.060(6) 1_565 ?
O2 Ag1 2.346(6) 1_565 ?
O3 Ag3 2.284(5) 2_655 ?
O3 Ag2 2.587(6) 5_646 ?
O4 U2 2.361(3) 2_655 ?
O4 Ag3 2.883(2) 2_655 ?
O5 U2 2.376(5) 3_445 ?
O5 Ag2 2.680(6) 6_545 ?
O6 U2 2.368(5) 2_655 ?
O7 Ag1 2.979(6) 5_645 ?
O8 U2 2.370(5) 3_455 ?
O8 Ag2 2.915(6) 7_546 ?
O9 Ag3 2.565(6) 5_655 ?
O10 Ag2 2.517(6) 6_545 ?
O11 U1 2.313(5) 1_545 ?
O12 Ag2 2.354(6) 4 ?
O12 Ag1 2.697(6) 7_545 ?
O13 Ag1 2.410(6) 6_546 ?
O13 Ag1 2.475(6) 2_655 ?
O14 Ag2 2.448(7) 7_536 ?
O14 Ag3 2.701(7) 6_546 ?
